data_7150489
loop_
_publ_author_name
'Bensemann, Igor'
'Gdaniec, Maria'
'\/Lakomecka, Karina'
'Milewska, Maria J.'
'Po\/lo\'nski, Tadeusz'

_publ_section_title
;
 Creation of hydrogen bonded 1D networks by co-crystallization of
 N,N'-bis(2-pyridyl)aryldiamines with dicarboxylic acidsSupramolecular
 structures formed by 2-aminopyridine derivatives. Part II.5
;
_journal_issue 8
_journal_name_full 'Organic &amp;  Biomolecular Chemistry'
_journal_page_first 1425
_journal_paper_doi 10.1039/b211675h
_journal_volume 1
_journal_year 2003
_chemical_formula_moiety 'C16H14N4, C14H10O4'
_chemical_formula_sum 'C30 H24 N4 O4'
_chemical_formula_weight 504.53
_chemical_melting_point 216
_chemical_name_systematic
; 
N,N'-bis(2-pyridyl)-1,4-diaminobenzene 2,2'-biphenyldicarboxylic acid co-crystal
;
_space_group_IT_number 60
_symmetry_cell_setting orthorhombic
_symmetry_space_group_name_Hall '-P 2n 2ab'
_symmetry_space_group_name_H-M 'P b c n'
_atom_sites_solution_hydrogens dimap,geom
_atom_sites_solution_primary direct
_atom_sites_solution_secondary difmap
_audit_creation_method SHELXL-97
_cell_angle_alpha 90.00
_cell_angle_beta 90.00
_cell_angle_gamma 90.00
_cell_formula_units_Z 4
_cell_length_a 9.117(2)
_cell_length_b 14.433(4)
_cell_length_c 19.312(6)
_cell_measurement_reflns_used 34
_cell_measurement_temperature 296(2)
_cell_measurement_theta_max 14
_cell_measurement_theta_min 7
_cell_volume 2541.2(12)
_computing_cell_refinement 'Kuma KM-4 software (Kuma Diffraction, 1991)'
_computing_data_collection 'Kuma KM-4 sofware (Kuma Diffraction, 1991)'
_computing_data_reduction 'Kuma KM-4 software (Kuma Diffraction, 1991)'
_computing_publication_material 'SHELXL-97 (Sheldrick, 1997)'
_computing_structure_refinement 'SHELXL-97 (Sheldrick, 1997)'
_computing_structure_solution 'SHELXS-97 (Sheldrick, 1997)'
_diffrn_ambient_temperature 296(2)
_diffrn_measured_fraction_theta_full 1.000
_diffrn_measured_fraction_theta_max 1.000
_diffrn_measurement_device 'KM-4 four-circle diffractometer'
_diffrn_measurement_method '\w/2\q scan'
_diffrn_radiation_monochromator graphite
_diffrn_radiation_source 'fine-focus sealed tube'
_diffrn_radiation_type MoK\a
_diffrn_radiation_wavelength 0.71073
_diffrn_reflns_av_R_equivalents 0.0000
_diffrn_reflns_av_sigmaI/netI 0.0571
_diffrn_reflns_limit_h_max 10
_diffrn_reflns_limit_h_min 0
_diffrn_reflns_limit_k_max 17
_diffrn_reflns_limit_k_min 0
_diffrn_reflns_limit_l_max 23
_diffrn_reflns_limit_l_min 0
_diffrn_reflns_number 2258
_diffrn_reflns_theta_full 25.06
_diffrn_reflns_theta_max 25.06
_diffrn_reflns_theta_min 2.11
_diffrn_standards_decay_% <1.5
_diffrn_standards_interval_count 100
_diffrn_standards_number 3
_exptl_absorpt_coefficient_mu 0.089
_exptl_absorpt_correction_type none
_exptl_crystal_colour colorless
_exptl_crystal_density_diffrn 1.319
_exptl_crystal_density_method 'not measured'
_exptl_crystal_description prism
_exptl_crystal_F_000 1056
_exptl_crystal_size_max 0.50
_exptl_crystal_size_mid 0.40
_exptl_crystal_size_min 0.20
_refine_diff_density_max 0.142
_refine_diff_density_min -0.150
_refine_diff_density_rms 0.037
_refine_ls_extinction_coef 0.0095(11)
_refine_ls_extinction_expression Fc^*^=kFc[1+0.001xFc^2^\l^3^/sin(2\q)]^-1/4^
_refine_ls_extinction_method SHELXL
_refine_ls_goodness_of_fit_ref 0.981
_refine_ls_hydrogen_treatment mixed
_refine_ls_matrix_type full
_refine_ls_number_parameters 197
_refine_ls_number_reflns 2258
_refine_ls_number_restraints 0
_refine_ls_restrained_S_all 0.981
_refine_ls_R_factor_all 0.1369
_refine_ls_R_factor_gt 0.0398
_refine_ls_shift/su_max 0.000
_refine_ls_shift/su_mean 0.000
_refine_ls_structure_factor_coef Fsqd
_refine_ls_weighting_details 'calc w=1/[\s^2^(Fo^2^)+(0.0586P)^2^+0.0000P] where P=(Fo^2^+2Fc^2^)/3'
_refine_ls_weighting_scheme calc
_refine_ls_wR_factor_gt 0.0977
_refine_ls_wR_factor_ref 0.1129
_reflns_number_gt 1208
_reflns_number_total 2258
_reflns_threshold_expression >2sigma(I)
_cod_data_source_file b211675h.txt
_cod_data_source_block 2diph
_cod_original_sg_symbol_H-M Pbcn
_cod_database_code 7150489

loop_
_symmetry_equiv_pos_as_xyz
'x, y, z'
'-x+1/2, -y+1/2, z+1/2'
'-x, y, -z+1/2'
'x+1/2, -y+1/2, -z'
'-x, -y, -z'
'x-1/2, y-1/2, -z-1/2'
'x, -y, z-1/2'
'-x-1/2, y-1/2, z'

loop_
_atom_site_label
_atom_site_type_symbol
_atom_site_fract_x
_atom_site_fract_y
_atom_site_fract_z
_atom_site_U_iso_or_equiv
_atom_site_adp_type
_atom_site_occupancy
_atom_site_symmetry_multiplicity
_atom_site_calc_flag
_atom_site_refinement_flags
_atom_site_disorder_assembly
_atom_site_disorder_group
N1 N -0.80616(18) -0.23704(12) 0.37850(10) 0.0550(5) Uani 1 1 d . . .
C2 C -0.7815(2) -0.16667(15) 0.42167(12) 0.0540(6) Uani 1 1 d . . .
C3 C -0.8981(2) -0.11778(17) 0.45110(14) 0.0679(7) Uani 1 1 d . . .
H3 H -0.8774 -0.0684 0.4829 0.098(9) Uiso 1 1 d R . .
C4 C -1.0374(3) -0.13947(18) 0.43109(16) 0.0788(8) Uani 1 1 d . . .
H4 H -1.1206 -0.1060 0.4485 0.115(10) Uiso 1 1 d R . .
C5 C -1.0625(3) -0.20971(17) 0.38504(16) 0.0793(8) Uani 1 1 d . . .
H5 H -1.1541 -0.2304 0.3660 0.086(8) Uiso 1 1 d R . .
C6 C -0.9453(3) -0.25735(17) 0.36129(14) 0.0684(7) Uani 1 1 d . . .
H6 H -0.9480 -0.3070 0.3283 0.089(9) Uiso 1 1 d R . .
C8 C -0.5737(2) -0.07363(14) 0.46874(11) 0.0475(5) Uani 1 1 d . . .
C10 C -0.6281(2) 0.01551(14) 0.46422(11) 0.0537(6) Uani 1 1 d . . .
H10 H -0.7146 0.0273 0.4373 0.077(7) Uiso 1 1 d R . .
C9 C -0.4442(2) -0.08785(15) 0.50460(10) 0.0508(5) Uani 1 1 d . . .
H9 H -0.4061 -0.1498 0.5069 0.045(5) Uiso 1 1 d R . .
N7 N -0.63698(17) -0.15036(12) 0.43526(10) 0.0605(5) Uani 1 1 d . . .
H7 H -0.5680 -0.1980 0.4233 0.072(7) Uiso 1 1 d R . .
O1A O -0.6227(2) -0.3623(3) 0.3370(2) 0.0784(13) Uani 0.898(10) 1 d P . .
H1OA H -0.681(3) -0.2970(19) 0.3504(14) 0.110(9) Uiso 1 1 d . . .
O2A O -0.4334(3) -0.2834(3) 0.3772(3) 0.0923(13) Uani 0.898(10) 1 d P . .
O1A' O -0.587(2) -0.3232(14) 0.3093(8) 0.038(6) Uiso 0.102(10) 1 d P . .
O2A' O -0.470(3) -0.3195(16) 0.4023(10) 0.057(7) Uiso 0.102(10) 1 d P . .
C1A C -0.42737(19) -0.48587(13) 0.26712(11) 0.0460(5) Uani 1 1 d . . .
C2A C -0.3860(2) -0.42437(13) 0.31985(11) 0.0475(5) Uani 1 1 d . . .
C3A C -0.2470(2) -0.43313(16) 0.34883(12) 0.0604(6) Uani 1 1 d . . .
H3A H -0.2237 -0.3913 0.3859 0.063(7) Uiso 1 1 d R . .
C4A C -0.1522(2) -0.50041(17) 0.32819(14) 0.0714(7) Uani 1 1 d . . .
H4A H -0.0528 -0.5045 0.3443 0.079(7) Uiso 1 1 d R . .
C5A C -0.1930(2) -0.56164(17) 0.27790(14) 0.0699(7) Uani 1 1 d . . .
H5A H -0.1296 -0.6104 0.2622 0.088(8) Uiso 1 1 d R . .
C6A C -0.3303(2) -0.55421(15) 0.24826(13) 0.0605(6) Uani 1 1 d . . .
H6A H -0.3596 -0.5980 0.2135 0.079(8) Uiso 1 1 d R . .
C7A C -0.4818(2) -0.35039(16) 0.34668(12) 0.0555(6) Uani 1 1 d . . .

loop_
_atom_site_aniso_label
_atom_site_aniso_U_11
_atom_site_aniso_U_22
_atom_site_aniso_U_33
_atom_site_aniso_U_23
_atom_site_aniso_U_13
_atom_site_aniso_U_12
N1 0.0450(10) 0.0503(10) 0.0698(12) 0.0014(9) -0.0078(9) -0.0052(8)
C2 0.0450(13) 0.0515(12) 0.0655(14) 0.0061(12) 0.0002(10) -0.0022(10)
C3 0.0431(13) 0.0683(15) 0.0922(19) -0.0065(14) 0.0081(12) -0.0018(11)
C4 0.0476(14) 0.0702(17) 0.119(2) 0.0051(17) 0.0086(14) 0.0007(13)
C5 0.0436(14) 0.0666(16) 0.128(2) 0.0141(17) -0.0182(15) -0.0089(13)
C6 0.0542(15) 0.0599(15) 0.0910(19) 0.0060(14) -0.0163(13) -0.0112(12)
C8 0.0395(11) 0.0515(13) 0.0516(12) -0.0055(10) 0.0046(10) 0.0011(10)
C10 0.0408(11) 0.0632(14) 0.0570(13) -0.0019(11) -0.0025(10) 0.0054(11)
C9 0.0429(10) 0.0493(13) 0.0601(14) -0.0026(11) 0.0043(10) 0.0033(9)
N7 0.0372(10) 0.0596(11) 0.0848(14) -0.0191(11) -0.0048(9) -0.0004(9)
O1A 0.0420(11) 0.074(2) 0.120(3) -0.038(2) -0.0038(12) -0.0055(11)
O2A 0.0526(13) 0.083(2) 0.141(3) -0.053(2) -0.0044(15) -0.0118(12)
C1A 0.0374(10) 0.0463(10) 0.0544(12) 0.0052(10) -0.0066(10) -0.0013(9)
C2A 0.0411(11) 0.0496(12) 0.0520(12) 0.0026(10) -0.0073(9) -0.0043(9)
C3A 0.0500(12) 0.0654(14) 0.0659(15) -0.0001(13) -0.0179(11) -0.0052(12)
C4A 0.0406(12) 0.0824(17) 0.0912(19) 0.0104(15) -0.0230(13) 0.0018(13)
C5A 0.0420(12) 0.0697(15) 0.098(2) -0.0030(15) -0.0072(13) 0.0083(13)
C6A 0.0429(11) 0.0579(13) 0.0806(15) -0.0084(13) -0.0062(11) 0.0077(11)
C7A 0.0497(13) 0.0579(14) 0.0588(14) -0.0076(12) -0.0069(11) -0.0059(12)

loop_
_atom_type_symbol
_atom_type_description
_atom_type_scat_dispersion_real
_atom_type_scat_dispersion_imag
_atom_type_scat_source
C C 0.0033 0.0016 'International Tables Vol C Tables 4.2.6.8 and 6.1.1.4'
H H 0.0000 0.0000 'International Tables Vol C Tables 4.2.6.8 and 6.1.1.4'
N N 0.0061 0.0033 'International Tables Vol C Tables 4.2.6.8 and 6.1.1.4'
O O 0.0106 0.0060 'International Tables Vol C Tables 4.2.6.8 and 6.1.1.4'

loop_
_geom_angle_atom_site_label_1
_geom_angle_atom_site_label_2
_geom_angle_atom_site_label_3
_geom_angle
_geom_angle_site_symmetry_1
_geom_angle_site_symmetry_3
_geom_angle_publ_flag
C2 N1 C6 118.7(2) . . ?
N1 C2 N7 114.52(19) . . ?
N1 C2 C3 120.72(19) . . ?
N7 C2 C3 124.7(2) . . ?
C4 C3 C2 118.5(2) . . ?
C3 C4 C5 120.7(2) . . ?
C6 C5 C4 117.8(2) . . ?
N1 C6 C5 123.5(2) . . ?
C10 C8 C9 118.41(19) . . ?
C10 C8 N7 123.86(19) . . ?
C9 C8 N7 117.59(18) . . ?
C9 C10 C8 120.5(2) 5_456 . ?
C10 C9 C8 121.1(2) 5_456 . ?
C2 N7 C8 128.36(18) . . ?
O1A' O1A C7A 68.1(10) . . ?
O2A' O2A C7A 67.6(16) . . ?
O1A O1A' C7A 73.8(11) . . ?
O2A O2A' C7A 74.0(15) . . ?
C6A C1A C2A 118.27(18) . . ?
C6A C1A C1A 117.23(18) . 3_455 ?
C2A C1A C1A 124.39(17) . 3_455 ?
C3A C2A C1A 118.65(19) . . ?
C3A C2A C7A 117.65(19) . . ?
C1A C2A C7A 123.70(17) . . ?
C4A C3A C2A 121.7(2) . . ?
C3A C4A C5A 119.9(2) . . ?
C4A C5A C6A 119.5(2) . . ?
C1A C6A C5A 122.0(2) . . ?
O2A' C7A O2A 38.4(11) . . ?
O2A' C7A O1A' 118.5(11) . . ?
O2A C7A O1A' 107.8(8) . . ?
O2A' C7A O1A 105.8(12) . . ?
O2A C7A O1A 121.9(2) . . ?
O1A' C7A O1A 38.1(10) . . ?
O2A' C7A C2A 123.0(9) . . ?
O2A C7A C2A 122.2(2) . . ?
O1A' C7A C2A 118.3(6) . . ?
O1A C7A C2A 115.9(2) . . ?

loop_
_geom_bond_atom_site_label_1
_geom_bond_atom_site_label_2
_geom_bond_distance
_geom_bond_site_symmetry_2
_geom_bond_publ_flag
N1 C2 1.333(3) . ?
N1 C6 1.344(3) . ?
C2 N7 1.364(2) . ?
C2 C3 1.397(3) . ?
C3 C4 1.364(3) . ?
C4 C5 1.368(4) . ?
C5 C6 1.351(3) . ?
C8 C10 1.382(3) . ?
C8 C9 1.384(3) . ?
C8 N7 1.406(3) . ?
C10 C9 1.374(3) 5_456 ?
C9 C10 1.374(3) 5_456 ?
O1A O1A' 0.84(2) . ?
O1A C7A 1.310(3) . ?
O2A O2A' 0.78(2) . ?
O2A C7A 1.215(3) . ?
O1A' C7A 1.266(14) . ?
O2A' C7A 1.17(2) . ?
C1A C6A 1.374(3) . ?
C1A C2A 1.402(3) . ?
C1A C1A 1.480(4) 3_455 ?
C2A C3A 1.391(3) . ?
C2A C7A 1.473(3) . ?
C3A C4A 1.359(3) . ?
C4A C5A 1.365(3) . ?
C5A C6A 1.380(3) . ?
